data_7701207
loop_
_publ_author_name
'Bodenstein, Tilmann'
'Eichh\"ofer, Andreas'

_publ_section_title
;
 Magnetic anisotropy in trigonal planar Fe(ii) bis(trimethylsilyl)amido
 complexes of the type
 [Fe{N(SiMe<sub>3</sub>)<sub>2</sub>}<sub>2</sub>L]-experiment and theory.
;
_journal_issue 41
_journal_name_full 'Dalton transactions (Cambridge, England : 2003)'
_journal_page_first 15699
_journal_page_last 15712
_journal_paper_doi 10.1039/c9dt01702j
_journal_volume 48
_journal_year 2019
_chemical_formula_sum 'C30 H51 Fe N2 P Si4'
_chemical_formula_weight 638.90
_chemical_properties_physical Air-sensitive,Moisture-sensitive
_space_group_crystal_system triclinic
_space_group_IT_number 2
_space_group_name_Hall '-P 1'
_space_group_name_H-M_alt 'P -1'
_symmetry_space_group_name_Hall '-P 1'
_symmetry_space_group_name_H-M 'P -1'
_atom_sites_solution_hydrogens mixed
_audit_creation_method SHELXL-2014
_audit_update_record
;
2019-03-11 deposited with the CCDC.    2019-09-13 downloaded from the CCDC.
;
_cell_angle_alpha 90.46(3)
_cell_angle_beta 93.70(3)
_cell_angle_gamma 91.07(3)
_cell_formula_units_Z 2
_cell_length_a 10.105(2)
_cell_length_b 13.333(3)
_cell_length_c 13.724(3)
_cell_measurement_reflns_used 13118
_cell_measurement_temperature 180(2)
_cell_measurement_theta_max 27.29
_cell_measurement_theta_min 1.49
_cell_volume 1844.8(7)
_computing_cell_refinement 'STOE X-AREA'
_computing_data_collection 'STOE X-AREA'
_computing_data_reduction 'STOE X-RED'
_computing_structure_refinement 'SHELXL-2014 (Sheldrick, 2014)'
_diffrn_ambient_temperature 180(2)
_diffrn_detector_area_resol_mean 6.67
_diffrn_measured_fraction_theta_full 1.000
_diffrn_measured_fraction_theta_max 0.995
_diffrn_measurement_device_type 'STOE IPDS 2T'
_diffrn_measurement_method 'rotation method'
_diffrn_radiation_type MoK\a
_diffrn_radiation_wavelength 0.71073
_diffrn_reflns_av_R_equivalents 0.0455
_diffrn_reflns_av_unetI/netI 0.0499
_diffrn_reflns_Laue_measured_fraction_full 1.000
_diffrn_reflns_Laue_measured_fraction_max 0.995
_diffrn_reflns_limit_h_max 12
_diffrn_reflns_limit_h_min -12
_diffrn_reflns_limit_k_max 16
_diffrn_reflns_limit_k_min -16
_diffrn_reflns_limit_l_max 17
_diffrn_reflns_limit_l_min -16
_diffrn_reflns_number 19114
_diffrn_reflns_point_group_measured_fraction_full 1.000
_diffrn_reflns_point_group_measured_fraction_max 0.995
_diffrn_reflns_theta_full 25.242
_diffrn_reflns_theta_max 26.737
_diffrn_reflns_theta_min 2.020
_diffrn_source 'sealed X-ray tube, 12 x 0.4 mm long-fine focus'
_exptl_absorpt_coefficient_mu 0.602
_exptl_absorpt_correction_T_max 0.8655
_exptl_absorpt_correction_T_min 0.7470
_exptl_absorpt_correction_type integration
_exptl_absorpt_process_details XRED32
_exptl_crystal_colour colourless
_exptl_crystal_density_diffrn 1.150
_exptl_crystal_description block
_exptl_crystal_F_000 684
_exptl_crystal_preparation 'Magnetic properties'
_exptl_crystal_recrystallization_method 'From the Melt'
_exptl_crystal_size_max 0.600
_exptl_crystal_size_mid 0.400
_exptl_crystal_size_min 0.200
_refine_diff_density_max 0.482
_refine_diff_density_min -0.373
_refine_diff_density_rms 0.056
_refine_ls_extinction_method none
_refine_ls_goodness_of_fit_ref 0.904
_refine_ls_hydrogen_treatment mixed
_refine_ls_matrix_type full
_refine_ls_number_parameters 509
_refine_ls_number_reflns 7790
_refine_ls_number_restraints 0
_refine_ls_restrained_S_all 0.904
_refine_ls_R_factor_all 0.0481
_refine_ls_R_factor_gt 0.0316
_refine_ls_shift/su_max 0.001
_refine_ls_shift/su_mean 0.000
_refine_ls_structure_factor_coef Fsqd
_refine_ls_weighting_details 'w=1/[\s^2^(Fo^2^)+(0.0482P)^2^] where P=(Fo^2^+2Fc^2^)/3'
_refine_ls_weighting_scheme calc
_refine_ls_wR_factor_gt 0.0745
_refine_ls_wR_factor_ref 0.0782
_reflns_Friedel_coverage 0.000
_reflns_number_gt 5774
_reflns_number_total 7790
_reflns_threshold_expression 'I > 2\s(I)'
_cod_data_source_file c9dt01702j2.cif
_cod_data_source_block P-1
_cod_depositor_comments 'Adding full bibliography for 7701207--7701211.cif.'
_cod_original_cell_volume 1844.7(6)
_cod_database_code 7701207
_shelx_space_group_comment
; 
The symmetry employed for this shelxl refinement is uniquely defined 
by the following loop, which should always be used as a source of 
symmetry information in preference to the above space-group names. 
They are only intended as comments. 
;
_shelxl_version_number 2014-3

loop_
_space_group_symop_operation_xyz
'x, y, z'
'-x, -y, -z'

loop_
_atom_site_label
_atom_site_type_symbol
_atom_site_fract_x
_atom_site_fract_y
_atom_site_fract_z
_atom_site_U_iso_or_equiv
_atom_site_adp_type
_atom_site_occupancy
_atom_site_site_symmetry_order
_atom_site_calc_flag
_atom_site_refinement_flags_posn
_atom_site_refinement_flags_adp
_atom_site_refinement_flags_occupancy
_atom_site_disorder_assembly
_atom_site_disorder_group
Fe1 Fe 0.23882(2) 0.71557(2) 0.27792(2) 0.01953(7) Uani 1 1 d . . . . .
P1 P 0.17451(4) 0.83846(3) 0.14421(3) 0.01889(10) Uani 1 1 d . . . . .
Si1 Si 0.32441(5) 0.86680(4) 0.44649(4) 0.02468(12) Uani 1 1 d . . . . .
Si2 Si 0.10397(5) 0.71800(4) 0.47692(4) 0.02752(12) Uani 1 1 d . . . . .
Si3 Si 0.17255(6) 0.50188(4) 0.19211(4) 0.03175(13) Uani 1 1 d . . . . .
Si4 Si 0.45741(6) 0.55811(4) 0.25777(5) 0.03760(15) Uani 1 1 d . . . . .
N1 N 0.21222(15) 0.77633(11) 0.40271(10) 0.0224(3) Uani 1 1 d . . . . .
N2 N 0.29370(15) 0.58642(11) 0.23326(11) 0.0243(3) Uani 1 1 d . . . . .
C1 C 0.4082(3) 0.8344(2) 0.56759(17) 0.0427(6) Uani 1 1 d . . . . .
H1A H 0.348(3) 0.831(2) 0.614(2) 0.060(8) Uiso 1 1 d . . . . .
H1B H 0.453(3) 0.771(2) 0.564(2) 0.069(9) Uiso 1 1 d . . . . .
H1C H 0.480(3) 0.884(2) 0.586(2) 0.073(9) Uiso 1 1 d . . . . .
C2 C 0.2444(3) 0.99106(17) 0.45858(19) 0.0415(5) Uani 1 1 d . . . . .
H2A H 0.170(3) 0.987(2) 0.502(2) 0.068(9) Uiso 1 1 d . . . . .
H2B H 0.305(3) 1.042(2) 0.485(2) 0.069(9) Uiso 1 1 d . . . . .
H2C H 0.208(3) 1.018(2) 0.398(2) 0.061(8) Uiso 1 1 d . . . . .
C3 C 0.4592(2) 0.88434(19) 0.36003(16) 0.0422(5) Uani 1 1 d . . . . .
H3A H 0.5224 0.9361 0.3859 0.063 Uiso 1 1 calc R U . . .
H3B H 0.5054 0.8210 0.3527 0.063 Uiso 1 1 calc R U . . .
H3C H 0.4203 0.9051 0.2963 0.063 Uiso 1 1 calc R U . . .
C4 C -0.0439(3) 0.6642(2) 0.4063(2) 0.0499(6) Uani 1 1 d . . . . .
H4A H -0.022(3) 0.612(3) 0.366(2) 0.081(11) Uiso 1 1 d . . . . .
H4B H -0.112(3) 0.639(2) 0.446(2) 0.080(10) Uiso 1 1 d . . . . .
H4C H -0.088(3) 0.707(3) 0.367(2) 0.077(10) Uiso 1 1 d . . . . .
C5 C 0.0395(3) 0.8071(2) 0.5679(2) 0.0466(6) Uani 1 1 d . . . . .
H5A H -0.011(3) 0.856(2) 0.536(2) 0.060(8) Uiso 1 1 d . . . . .
H5B H -0.019(3) 0.774(2) 0.605(2) 0.069(9) Uiso 1 1 d . . . . .
H5C H 0.114(4) 0.850(3) 0.607(3) 0.093(11) Uiso 1 1 d . . . . .
C6 C 0.1855(3) 0.6127(2) 0.5444(2) 0.0458(6) Uani 1 1 d . . . . .
H6A H 0.136(3) 0.578(2) 0.582(2) 0.070(9) Uiso 1 1 d . . . . .
H6B H 0.266(3) 0.634(2) 0.583(2) 0.082(10) Uiso 1 1 d . . . . .
H6C H 0.217(3) 0.568(3) 0.500(2) 0.076(10) Uiso 1 1 d . . . . .
C7 C 0.0185(3) 0.5695(2) 0.1512(3) 0.0541(7) Uani 1 1 d . . . . .
H7A H 0.025(3) 0.601(3) 0.092(3) 0.091(12) Uiso 1 1 d . . . . .
H7B H -0.050(3) 0.525(3) 0.144(2) 0.080(10) Uiso 1 1 d . . . . .
H7C H -0.012(3) 0.621(3) 0.197(3) 0.083(11) Uiso 1 1 d . . . . .
C8 C 0.2189(4) 0.4263(2) 0.0841(2) 0.0583(8) Uani 1 1 d . . . . .
H8A H 0.246(4) 0.467(3) 0.031(3) 0.100(12) Uiso 1 1 d . . . . .
H8B H 0.138(4) 0.388(3) 0.061(3) 0.091(11) Uiso 1 1 d . . . . .
H8C H 0.298(4) 0.380(3) 0.103(3) 0.100(12) Uiso 1 1 d . . . . .
C9 C 0.1289(3) 0.4106(2) 0.2882(2) 0.0511(6) Uani 1 1 d . . . . .
H9A H 0.109(3) 0.442(2) 0.346(2) 0.073(10) Uiso 1 1 d . . . . .
H9B H 0.059(4) 0.368(3) 0.268(3) 0.092(11) Uiso 1 1 d . . . . .
H9C H 0.208(3) 0.376(2) 0.310(2) 0.063(9) Uiso 1 1 d . . . . .
C10 C 0.5665(6) 0.6302(5) 0.1834(5) 0.0610(15) Uiso 0.5 1 d . . P A 1
H10A H 0.6587 0.6118 0.1996 0.092 Uiso 0.5 1 calc R U P A 1
H10B H 0.5434 0.6157 0.1142 0.092 Uiso 0.5 1 calc R U P A 1
H10C H 0.5561 0.7019 0.1962 0.092 Uiso 0.5 1 calc R U P A 1
C10A C 0.5523(7) 0.5934(6) 0.1444(5) 0.0739(18) Uiso 0.5 1 d . . P A 2
H10D H 0.6463 0.5779 0.1565 0.111 Uiso 0.5 1 calc R U P A 2
H10E H 0.5152 0.5548 0.0876 0.111 Uiso 0.5 1 calc R U P A 2
H10F H 0.5433 0.6652 0.1317 0.111 Uiso 0.5 1 calc R U P A 2
C11 C 0.5067(5) 0.5905(4) 0.3929(4) 0.0475(12) Uiso 0.5 1 d . . P A 1
H11A H 0.6001 0.5746 0.4077 0.071 Uiso 0.5 1 calc R U P A 1
H11B H 0.4938 0.6621 0.4046 0.071 Uiso 0.5 1 calc R U P A 1
H11C H 0.4512 0.5511 0.4351 0.071 Uiso 0.5 1 calc R U P A 1
C11A C 0.5384(6) 0.6234(5) 0.3637(5) 0.0597(15) Uiso 0.5 1 d . . P A 2
H11D H 0.6310 0.6029 0.3723 0.090 Uiso 0.5 1 calc R U P A 2
H11E H 0.5352 0.6960 0.3534 0.090 Uiso 0.5 1 calc R U P A 2
H11F H 0.4923 0.6062 0.4222 0.090 Uiso 0.5 1 calc R U P A 2
C12 C 0.4912(4) 0.4226(3) 0.2637(5) 0.0837(13) Uani 1 1 d . . . . .
H12A H 0.586(3) 0.410(2) 0.284(2) 0.074(9) Uiso 1 1 d . . . . .
H12B H 0.469(4) 0.397(3) 0.202(3) 0.100(14) Uiso 1 1 d . . . . .
H12C H 0.436(5) 0.389(3) 0.302(3) 0.120(18) Uiso 1 1 d . . . . .
C13 C 0.25466(18) 0.96278(13) 0.14726(12) 0.0223(4) Uani 1 1 d . . . . .
C14 C 0.1972(2) 1.04819(15) 0.18252(16) 0.0334(4) Uani 1 1 d . . . . .
H14 H 0.110(2) 1.0466(17) 0.2012(16) 0.035(6) Uiso 1 1 d . . . . .
C15 C 0.2702(3) 1.13822(17) 0.18939(19) 0.0463(6) Uani 1 1 d . . . . .
H15 H 0.230(3) 1.193(2) 0.2110(19) 0.055(8) Uiso 1 1 d . . . . .
C16 C 0.3978(3) 1.14336(17) 0.16230(18) 0.0446(6) Uani 1 1 d . . . . .
H16 H 0.447(3) 1.203(2) 0.1705(18) 0.053(7) Uiso 1 1 d . . . . .
C17 C 0.4547(2) 1.05945(17) 0.12511(16) 0.0375(5) Uani 1 1 d . . . . .
H17 H 0.545(3) 1.0618(18) 0.1080(17) 0.047(7) Uiso 1 1 d . . . . .
C18 C 0.38351(19) 0.96963(15) 0.11801(14) 0.0292(4) Uani 1 1 d . . . . .
H18 H 0.422(2) 0.9106(16) 0.0896(15) 0.028(5) Uiso 1 1 d . . . . .
C19 C 0.19173(17) 0.80025(13) 0.01849(12) 0.0218(4) Uani 1 1 d . . . . .
C20 C 0.1586(2) 0.86381(15) -0.05951(14) 0.0287(4) Uani 1 1 d . . . . .
H20 H 0.128(2) 0.9285(18) -0.0459(17) 0.040(6) Uiso 1 1 d . . . . .
C21 C 0.1724(2) 0.83212(16) -0.15423(14) 0.0349(5) Uani 1 1 d . . . . .
H21 H 0.150(2) 0.8782(19) -0.2087(18) 0.048(7) Uiso 1 1 d . . . . .
C22 C 0.2202(3) 0.73861(17) -0.17269(15) 0.0414(5) Uani 1 1 d . . . . .
H22 H 0.233(2) 0.7183(19) -0.2385(19) 0.050(7) Uiso 1 1 d . . . . .
C23 C 0.2549(3) 0.67565(18) -0.09615(16) 0.0471(6) Uani 1 1 d . . . . .
H23 H 0.287(3) 0.610(2) -0.110(2) 0.067(8) Uiso 1 1 d . . . . .
C24 C 0.2415(2) 0.70675(15) -0.00082(15) 0.0340(5) Uani 1 1 d . . . . .
H24 H 0.266(2) 0.6630(18) 0.0505(17) 0.038(6) Uiso 1 1 d . . . . .
C25 C -0.00142(17) 0.86032(13) 0.15517(13) 0.0229(4) Uani 1 1 d . . . . .
C26 C -0.09794(19) 0.84280(16) 0.08003(15) 0.0310(4) Uani 1 1 d . . . . .
H26 H -0.071(2) 0.8229(16) 0.0221(16) 0.028(5) Uiso 1 1 d . . . . .
C27 C -0.2307(2) 0.85518(19) 0.09616(18) 0.0430(6) Uani 1 1 d . . . . .
H27 H -0.295(3) 0.845(2) 0.042(2) 0.066(8) Uiso 1 1 d . . . . .
C28 C -0.2675(2) 0.88548(19) 0.18626(18) 0.0434(6) Uani 1 1 d . . . . .
H28 H -0.360(2) 0.8957(18) 0.1997(17) 0.043(6) Uiso 1 1 d . . . . .
C29 C -0.1732(2) 0.90268(18) 0.26154(17) 0.0388(5) Uani 1 1 d . . . . .
H29 H -0.198(2) 0.9196(17) 0.3231(18) 0.040(6) Uiso 1 1 d . . . . .
C30 C -0.0402(2) 0.88930(16) 0.24675(15) 0.0313(4) Uani 1 1 d . . . . .
H30 H 0.028(2) 0.8983(16) 0.3002(16) 0.033(6) Uiso 1 1 d . . . . .

loop_
_atom_site_aniso_label
_atom_site_aniso_U_11
_atom_site_aniso_U_22
_atom_site_aniso_U_33
_atom_site_aniso_U_23
_atom_site_aniso_U_13
_atom_site_aniso_U_12
Fe1 0.02509(13) 0.01710(13) 0.01643(13) -0.00094(9) 0.00104(9) 0.00300(10)
P1 0.0229(2) 0.0176(2) 0.0163(2) 0.00032(16) 0.00090(16) 0.00427(17)
Si1 0.0320(3) 0.0244(3) 0.0172(2) -0.00161(19) -0.00037(19) -0.0036(2)
Si2 0.0331(3) 0.0239(3) 0.0265(3) 0.0043(2) 0.0083(2) 0.0000(2)
Si3 0.0413(3) 0.0218(3) 0.0314(3) 0.0003(2) -0.0030(2) -0.0021(2)
Si4 0.0318(3) 0.0272(3) 0.0540(4) -0.0022(3) 0.0025(3) 0.0093(2)
N1 0.0288(8) 0.0207(7) 0.0178(7) -0.0010(6) 0.0032(6) -0.0009(6)
N2 0.0303(8) 0.0178(7) 0.0250(8) -0.0003(6) 0.0031(6) 0.0031(6)
C1 0.0512(15) 0.0474(15) 0.0274(12) 0.0034(10) -0.0101(10) -0.0103(12)
C2 0.0552(15) 0.0252(11) 0.0430(14) -0.0070(10) -0.0027(12) -0.0014(10)
C3 0.0374(12) 0.0556(15) 0.0335(12) -0.0008(10) 0.0043(9) -0.0132(10)
C4 0.0410(14) 0.0476(16) 0.0605(17) 0.0094(14) 0.0012(12) -0.0153(12)
C5 0.0591(16) 0.0414(14) 0.0429(14) 0.0044(11) 0.0275(12) 0.0095(13)
C6 0.0538(16) 0.0349(13) 0.0503(15) 0.0178(11) 0.0117(13) 0.0048(11)
C7 0.0420(15) 0.0513(17) 0.0667(19) 0.0067(15) -0.0133(13) -0.0022(12)
C8 0.096(2) 0.0381(14) 0.0386(15) -0.0115(11) -0.0108(15) 0.0050(15)
C9 0.0563(17) 0.0365(14) 0.0610(18) 0.0115(12) 0.0094(14) -0.0088(13)
C12 0.057(2) 0.0412(17) 0.150(4) -0.006(2) -0.022(2) 0.0253(15)
C13 0.0288(9) 0.0199(9) 0.0177(8) 0.0012(7) -0.0024(7) 0.0030(7)
C14 0.0410(12) 0.0242(10) 0.0357(11) -0.0020(8) 0.0071(9) 0.0044(9)
C15 0.0664(17) 0.0209(11) 0.0519(15) -0.0064(10) 0.0068(12) 0.0020(11)
C16 0.0605(15) 0.0275(12) 0.0442(13) 0.0020(9) -0.0044(11) -0.0159(11)
C17 0.0352(12) 0.0374(12) 0.0393(12) 0.0086(9) -0.0016(9) -0.0077(9)
C18 0.0297(10) 0.0268(10) 0.0309(10) 0.0023(8) 0.0000(8) 0.0012(8)
C19 0.0260(9) 0.0217(9) 0.0180(8) 0.0006(7) 0.0025(7) 0.0014(7)
C20 0.0401(11) 0.0246(10) 0.0220(9) 0.0032(7) 0.0033(8) 0.0060(8)
C21 0.0498(13) 0.0352(11) 0.0199(10) 0.0054(8) 0.0029(8) 0.0030(9)
C22 0.0650(15) 0.0402(13) 0.0200(11) -0.0045(9) 0.0099(10) 0.0045(11)
C23 0.0832(18) 0.0314(12) 0.0287(11) -0.0044(9) 0.0139(11) 0.0176(12)
C24 0.0536(13) 0.0261(10) 0.0232(10) 0.0017(8) 0.0062(9) 0.0114(9)
C25 0.0239(9) 0.0206(9) 0.0242(9) 0.0036(7) 0.0012(7) 0.0048(7)
C26 0.0293(10) 0.0368(11) 0.0267(11) 0.0041(8) -0.0005(8) 0.0011(8)
C27 0.0269(11) 0.0577(15) 0.0436(13) 0.0114(11) -0.0056(10) -0.0001(10)
C28 0.0241(11) 0.0538(15) 0.0536(15) 0.0195(11) 0.0079(10) 0.0095(10)
C29 0.0362(12) 0.0457(13) 0.0364(12) 0.0062(10) 0.0134(9) 0.0121(10)
C30 0.0311(10) 0.0357(11) 0.0275(10) 0.0016(8) 0.0035(8) 0.0077(8)

loop_
_atom_type_symbol
_atom_type_description
_atom_type_scat_dispersion_real
_atom_type_scat_dispersion_imag
_atom_type_scat_source
C C 0.0033 0.0016 'International Tables Vol C Tables 4.2.6.8 and 6.1.1.4'
H H 0.0000 0.0000 'International Tables Vol C Tables 4.2.6.8 and 6.1.1.4'
Fe Fe 0.3463 0.8444 'International Tables Vol C Tables 4.2.6.8 and 6.1.1.4'
N N 0.0061 0.0033 'International Tables Vol C Tables 4.2.6.8 and 6.1.1.4'
P P 0.1023 0.0942 'International Tables Vol C Tables 4.2.6.8 and 6.1.1.4'
Si Si 0.0817 0.0704 'International Tables Vol C Tables 4.2.6.8 and 6.1.1.4'

loop_
_geom_angle_atom_site_label_1
_geom_angle_atom_site_label_2
_geom_angle_atom_site_label_3
_geom_angle
N1 Fe1 N2 135.71(7)
N1 Fe1 P1 109.08(5)
N2 Fe1 P1 115.15(5)
C19 P1 C25 106.33(9)
C19 P1 C13 101.47(9)
C25 P1 C13 105.74(9)
C19 P1 Fe1 118.18(6)
C25 P1 Fe1 105.24(6)
C13 P1 Fe1 118.77(6)
N1 Si1 C2 111.48(10)
N1 Si1 C1 113.02(10)
C2 Si1 C1 108.36(13)
N1 Si1 C3 110.38(9)
C2 Si1 C3 106.76(12)
C1 Si1 C3 106.54(12)
N1 Si2 C4 112.03(11)
N1 Si2 C6 110.93(11)
C4 Si2 C6 107.04(14)
N1 Si2 C5 111.95(10)
C4 Si2 C5 106.16(15)
C6 Si2 C5 108.47(14)
N2 Si3 C9 112.46(12)
N2 Si3 C7 109.91(11)
C9 Si3 C7 107.95(15)
N2 Si3 C8 113.26(13)
C9 Si3 C8 106.89(15)
C7 Si3 C8 106.03(15)
N2 Si4 C10 112.1(2)
N2 Si4 C11A 114.9(2)
N2 Si4 C12 114.63(14)
C10 Si4 C12 114.9(3)
C11A Si4 C12 110.3(3)
N2 Si4 C11 108.84(17)
C10 Si4 C11 107.5(3)
C12 Si4 C11 97.4(2)
N2 Si4 C10A 107.8(2)
C11A Si4 C10A 108.0(3)
C12 Si4 C10A 99.9(3)
Si1 N1 Si2 121.92(9)
Si1 N1 Fe1 118.04(9)
Si2 N1 Fe1 118.15(8)
Si3 N2 Si4 124.72(9)
Si3 N2 Fe1 117.78(9)
Si4 N2 Fe1 116.49(9)
C14 C13 C18 118.73(18)
C14 C13 P1 123.73(15)
C18 C13 P1 117.41(14)
C13 C14 C15 119.7(2)
C16 C15 C14 121.0(2)
C15 C16 C17 119.8(2)
C16 C17 C18 119.8(2)
C17 C18 C13 121.0(2)
C24 C19 C20 118.98(17)
C24 C19 P1 119.32(14)
C20 C19 P1 121.69(14)
C21 C20 C19 120.12(19)
C22 C21 C20 120.43(19)
C21 C22 C23 119.96(19)
C22 C23 C24 120.1(2)
C19 C24 C23 120.40(19)
C26 C25 C30 119.05(18)
C26 C25 P1 123.66(15)
C30 C25 P1 117.11(14)
C27 C26 C25 120.1(2)
C28 C27 C26 120.3(2)
C27 C28 C29 120.3(2)
C28 C29 C30 120.0(2)
C29 C30 C25 120.24(19)

loop_
_geom_bond_atom_site_label_1
_geom_bond_atom_site_label_2
_geom_bond_distance
Fe1 N1 1.9254(15)
Fe1 N2 1.9264(16)
Fe1 P1 2.5314(9)
P1 C19 1.8151(18)
P1 C25 1.8223(19)
P1 C13 1.8302(19)
Si1 N1 1.7177(16)
Si1 C2 1.868(2)
Si1 C1 1.873(2)
Si1 C3 1.876(2)
Si2 N1 1.7213(16)
Si2 C4 1.857(3)
Si2 C6 1.864(3)
Si2 C5 1.873(3)
Si3 N2 1.7137(17)
Si3 C9 1.869(3)
Si3 C7 1.870(3)
Si3 C8 1.875(3)
Si4 N2 1.7163(17)
Si4 C10 1.817(6)
Si4 C11A 1.827(6)
Si4 C12 1.846(3)
Si4 C11 1.933(5)
Si4 C10A 1.936(7)
C13 C14 1.385(3)
C13 C18 1.389(3)
C14 C15 1.396(3)
C15 C16 1.366(4)
C16 C17 1.377(3)
C17 C18 1.385(3)
C19 C24 1.383(3)
C19 C20 1.398(3)
C20 C21 1.380(3)
C21 C22 1.373(3)
C22 C23 1.381(3)
C23 C24 1.385(3)
C25 C26 1.388(3)
C25 C30 1.394(3)
C26 C27 1.386(3)
C27 C28 1.374(3)
C28 C29 1.374(3)
C29 C30 1.387(3)
